data_7711986
loop_
_publ_author_name
'Oma&#xf1;a, Alvaro A'
'Frenette, Brandon L.'
'Dornsiepen, Eike'
'Kobayashi, Ryo'
'Ferguson, Michael J.'
'Iwamoto, Takeaki'
'Rivard, Eric'

_publ_section_title
;
 Frustrated Lewis pair-ligated tetrelenes.
;
_journal_issue 3
_journal_name_full 'Dalton transactions (Cambridge, England : 2003)'
_journal_page_first 774
_journal_page_last 786
_journal_paper_doi 10.1039/d2dt03807b
_journal_volume 52
_journal_year 2023
_chemical_formula_moiety 'C32 H44 B P'
_chemical_formula_sum 'C32 H44 B P'
_chemical_formula_weight 470.45
_chemical_name_common CH2PBMes(CH2)
_space_group_crystal_system monoclinic
_space_group_IT_number 14
_space_group_name_Hall '-P 2yn'
_space_group_name_H-M_alt 'P 1 21/n 1'
_atom_sites_solution_hydrogens geom
_atom_sites_solution_primary dual
_audit_creation_date 2022-11-01
_audit_creation_method
;
Olex2 1.5
(compiled 2022.04.07 svn.rca3783a0 for OlexSys, GUI svn.r6498)
;
_audit_update_record
;
2022-11-18 deposited with the CCDC.	2022-12-20 downloaded from the CCDC.
;
_cell_angle_alpha 90
_cell_angle_beta 102.935(4)
_cell_angle_gamma 90
_cell_formula_units_Z 4
_cell_length_a 10.230(2)
_cell_length_b 19.008(4)
_cell_length_c 14.985(4)
_cell_measurement_reflns_used 3917
_cell_measurement_temperature 193.15
_cell_measurement_theta_max 23.39
_cell_measurement_theta_min 2.31
_cell_volume 2839.9(11)
_computing_cell_refinement 'SAINT V8.38A (Bruker, 2018)'
_computing_data_reduction 'SAINT V8.38A (Bruker, 2018)'
_computing_molecular_graphics 'Olex2 1.5 (Dolomanov et al., 2009)'
_computing_publication_material 'Olex2 1.5 (Dolomanov et al., 2009)'
_computing_structure_refinement 'SHELXL 2019/2 (Sheldrick, 2015)'
_computing_structure_solution 'SHELXT 2018/2 (Sheldrick, 2018)'
_diffrn_ambient_temperature 193.15
_diffrn_measured_fraction_theta_full 1.000
_diffrn_measured_fraction_theta_max 0.998
_diffrn_measurement_device_type 'Bruker APEX-II CCD'
_diffrn_measurement_method '\f and \w scans'
_diffrn_radiation_type MoK\a
_diffrn_radiation_wavelength 0.71073
_diffrn_reflns_av_R_equivalents 0.0430
_diffrn_reflns_av_unetI/netI 0.0373
_diffrn_reflns_Laue_measured_fraction_full 1.000
_diffrn_reflns_Laue_measured_fraction_max 0.998
_diffrn_reflns_limit_h_max 12
_diffrn_reflns_limit_h_min -12
_diffrn_reflns_limit_k_max 23
_diffrn_reflns_limit_k_min -23
_diffrn_reflns_limit_l_max 18
_diffrn_reflns_limit_l_min -18
_diffrn_reflns_number 22944
_diffrn_reflns_point_group_measured_fraction_full 1.000
_diffrn_reflns_point_group_measured_fraction_max 0.998
_diffrn_reflns_theta_full 25.242
_diffrn_reflns_theta_max 26.100
_diffrn_reflns_theta_min 1.758
_diffrn_source_current 30.0
_diffrn_source_power 1.5
_diffrn_source_voltage 50.0
_diffrn_standards_number 0
_exptl_absorpt_coefficient_mu 0.114
_exptl_absorpt_correction_T_max 1.0000
_exptl_absorpt_correction_T_min 0.9068
_exptl_absorpt_correction_type numerical
_exptl_absorpt_process_details
'SADABS 2016/2: Krause, L., Herbst-Irmer, R., Sheldrick G.M. & Stalke D.,  J. Appl. Cryst. 48 (2015) 3-10'
_exptl_crystal_colour colourless
_exptl_crystal_colour_primary colourless
_exptl_crystal_density_diffrn 1.100
_exptl_crystal_description block
_exptl_crystal_F_000 1024
_exptl_crystal_size_max 0.213
_exptl_crystal_size_mid 0.196
_exptl_crystal_size_min 0.17
_refine_diff_density_max 0.385
_refine_diff_density_min -0.240
_refine_diff_density_rms 0.039
_refine_ls_extinction_method none
_refine_ls_goodness_of_fit_ref 1.040
_refine_ls_hydrogen_treatment constr
_refine_ls_matrix_type full
_refine_ls_number_parameters 393
_refine_ls_number_reflns 5632
_refine_ls_number_restraints 151
_refine_ls_restrained_S_all 1.044
_refine_ls_R_factor_all 0.0741
_refine_ls_R_factor_gt 0.0486
_refine_ls_shift/su_max 0.001
_refine_ls_shift/su_mean 0.000
_refine_ls_structure_factor_coef Fsqd
_refine_ls_weighting_details 'w=1/[\s^2^(Fo^2^)+(0.0650P)^2^+0.6966P] where P=(Fo^2^+2Fc^2^)/3'
_refine_ls_weighting_scheme calc
_refine_ls_wR_factor_gt 0.1226
_refine_ls_wR_factor_ref 0.1405
_reflns_Friedel_coverage 0.000
_reflns_number_gt 3991
_reflns_number_total 5632
_reflns_threshold_expression 'I > 2\s(I)'
_cod_data_source_file d2dt03807b3.cif
_cod_data_source_block CH2PBMes-CH2
_cod_depositor_comments 'Adding full bibliography for 7711983--7711989.cif.'
_cod_original_cell_volume 2840.0(12)
_cod_database_code 7711986
_shelx_shelxl_version_number 2019/2
_shelx_space_group_comment
;
The symmetry employed for this shelxl refinement is uniquely defined
by the following loop, which should always be used as a source of
symmetry information in preference to the above space-group names.
They are only intended as comments.
;
_shelx_estimated_absorpt_t_max 0.981
_shelx_estimated_absorpt_t_min 0.976
_olex2_refinement_description
;
1. Fixed Uiso
 At 1.2 times of:
  All C(H) groups, All C(H,H) groups
 At 1.5 times of:
  All C(H,H,H) groups
2. Restrained distances
 C15-C16A \\sim C15-C16B \\sim C15-C20A \\sim C15-C20B
 with sigma of 0.01
 C16A-C17A \\sim C16B-C17B \\sim C20A-C19A \\sim C20B-C19B
 with sigma of 0.01
 C16A-C21A \\sim C16B-C21B \\sim C20A-C23A \\sim C20B-C23B
 with sigma of 0.01
 C17A-C18A \\sim C17B-C18B \\sim C18A-C19A \\sim C18B-C19B
 with sigma of 0.01
 C18A-C22A \\sim C18B-C22B
 with sigma of 0.01
3. Rigid body (RIGU) restrains
 C15, C16B, C17B, C18B, C19B, C20B, C21B, C22B, C23B, C16A, C17A, C18A, C19A,
 C20A, C21A, C22A, C23A
 with sigma for 1-2 distances of 0.004 and sigma for 1-3 distances of 0.004
4. Others
 Sof(C16B)=Sof(C17B)=Sof(H17B)=Sof(C18B)=Sof(C19B)=Sof(H19B)=Sof(C20B)=
 Sof(C21B)=Sof(H21A)=Sof(H21B)=Sof(H21C)=Sof(C22B)=Sof(H22A)=Sof(H22B)=
 Sof(H22C)=Sof(C23B)=Sof(H23A)=Sof(H23B)=Sof(H23C)=1-FVAR(1)
 Sof(C16A)=Sof(C17A)=Sof(H17A)=Sof(C18A)=Sof(C19A)=Sof(H19A)=Sof(C20A)=
 Sof(C21A)=Sof(H1)=Sof(H2)=Sof(H3)=Sof(C22A)=Sof(H8)=Sof(H10)=Sof(H11)=
 Sof(C23A)=Sof(H13)=Sof(H14)=Sof(H15)=FVAR(1)
5.a Ternary CH refined with riding coordinates:
 C9(H9), C12(H12)
5.b Secondary CH2 refined with riding coordinates:
 C1(H1A,H1B), C8(H8A,H8B)
5.c Aromatic/amide H refined with riding coordinates:
 C4(H4), C5(H5), C6(H6), C7(H7), C17B(H17B), C19B(H19B), C26(H26), C28(H28),
 C17A(H17A), C19A(H19A)
5.d Idealised Me refined as rotating group:
 C10(H10A,H10B,H10C), C11(H11A,H11B,H11C), C13(H13A,H13B,H13C), C14(H14A,H14B,
 H14C), C21B(H21A,H21B,H21C), C22B(H22A,H22B,H22C), C23B(H23A,H23B,H23C),
 C30(H30A,H30B,H30C), C31(H31A,H31B,H31C), C32(H32A,H32B,H32C), C21A(H1,H2,H3),
 C22A(H8,H10,H11), C23A(H13,H14,H15)
;
_olex2_submission_special_instructions 'No special instructions were received'

loop_
_space_group_symop_operation_xyz
'x, y, z'
'-x+1/2, y+1/2, -z+1/2'
'-x, -y, -z'
'x-1/2, -y-1/2, z-1/2'

loop_
_atom_site_label
_atom_site_type_symbol
_atom_site_fract_x
_atom_site_fract_y
_atom_site_fract_z
_atom_site_U_iso_or_equiv
_atom_site_adp_type
_atom_site_occupancy
_atom_site_site_symmetry_order
_atom_site_calc_flag
_atom_site_refinement_flags_posn
_atom_site_refinement_flags_adp
_atom_site_refinement_flags_occupancy
_atom_site_disorder_assembly
_atom_site_disorder_group
P1 P 0.20501(5) 0.82938(3) 0.70064(3) 0.04011(16) Uani 1 1 d . . . . .
C1 C 0.06992(19) 0.79501(10) 0.61266(14) 0.0424(5) Uani 1 1 d . . . . .
H1A H -0.012722 0.822011 0.612963 0.051 Uiso 1 1 calc R U . . .
H1B H 0.092093 0.802071 0.552274 0.051 Uiso 1 1 calc R U . . .
C2 C 0.04274(19) 0.71755(10) 0.62445(13) 0.0414(4) Uani 1 1 d . . . . .
C3 C 0.14924(19) 0.66880(10) 0.64359(12) 0.0390(4) Uani 1 1 d . . . . .
C4 C 0.1103(2) 0.59843(11) 0.64762(14) 0.0486(5) Uani 1 1 d . . . . .
H4 H 0.178364 0.563536 0.661305 0.058 Uiso 1 1 calc R U . . .
C5 C -0.0224(2) 0.57711(12) 0.63266(15) 0.0574(6) Uani 1 1 d . . . . .
H5 H -0.043459 0.528557 0.635000 0.069 Uiso 1 1 calc R U . . .
C6 C -0.1231(2) 0.62585(13) 0.61456(16) 0.0584(6) Uani 1 1 d . . . . .
H6 H -0.214192 0.611591 0.604671 0.070 Uiso 1 1 calc R U . . .
C7 C -0.0905(2) 0.69612(12) 0.61085(15) 0.0518(5) Uani 1 1 d . . . . .
H7 H -0.159967 0.730335 0.598854 0.062 Uiso 1 1 calc R U . . .
C8 C 0.3094(2) 0.75775(10) 0.74378(13) 0.0425(5) Uani 1 1 d . . . . .
H8A H 0.402523 0.774977 0.765036 0.051 Uiso 1 1 calc R U . . .
H8B H 0.280536 0.738097 0.797454 0.051 Uiso 1 1 calc R U . . .
C9 C 0.2880(2) 0.89491(11) 0.64449(15) 0.0516(5) Uani 1 1 d . . . . .
H9 H 0.307442 0.871565 0.589064 0.062 Uiso 1 1 calc R U . . .
C10 C 0.1962(3) 0.95632(12) 0.6099(2) 0.0732(7) Uani 1 1 d . . . . .
H10A H 0.109834 0.938594 0.575094 0.110 Uiso 1 1 calc R U . . .
H10B H 0.237355 0.985973 0.570210 0.110 Uiso 1 1 calc R U . . .
H10C H 0.182125 0.984118 0.662016 0.110 Uiso 1 1 calc R U . . .
C11 C 0.4233(3) 0.92066(14) 0.7013(2) 0.0739(7) Uani 1 1 d . . . . .
H11A H 0.408084 0.951587 0.750356 0.111 Uiso 1 1 calc R U . . .
H11B H 0.470767 0.946684 0.661817 0.111 Uiso 1 1 calc R U . . .
H11C H 0.477330 0.880168 0.728146 0.111 Uiso 1 1 calc R U . . .
C12 C 0.1311(2) 0.86923(11) 0.78862(15) 0.0558(6) Uani 1 1 d . . . . .
H12 H 0.078185 0.911018 0.760470 0.067 Uiso 1 1 calc R U . . .
C13 C 0.0342(3) 0.81905(15) 0.8192(2) 0.0839(9) Uani 1 1 d . . . . .
H13A H -0.033713 0.803624 0.765807 0.126 Uiso 1 1 calc R U . . .
H13B H -0.009602 0.843074 0.862464 0.126 Uiso 1 1 calc R U . . .
H13C H 0.083533 0.778061 0.849054 0.126 Uiso 1 1 calc R U . . .
C14 C 0.2367(3) 0.89551(15) 0.87021(17) 0.0833(9) Uani 1 1 d . . . . .
H14A H 0.291542 0.855837 0.898912 0.125 Uiso 1 1 calc R U . . .
H14B H 0.192398 0.917353 0.914817 0.125 Uiso 1 1 calc R U . . .
H14C H 0.294114 0.930253 0.849385 0.125 Uiso 1 1 calc R U . . .
C15 C 0.4073(2) 0.62570(10) 0.70878(14) 0.0481(5) Uani 1 1 d D . . . .
C16B C 0.4605(13) 0.6059(7) 0.8009(4) 0.050(2) Uani 0.612(18) 1 d D . P A 2
C17B C 0.5625(9) 0.5561(4) 0.8239(6) 0.0573(19) Uani 0.612(18) 1 d D . P A 2
H17B H 0.600261 0.547549 0.886868 0.069 Uiso 0.612(18) 1 calc R U P A 2
C18B C 0.6109(6) 0.5190(4) 0.7599(8) 0.0607(19) Uani 0.612(18) 1 d D . P A 2
C19B C 0.5486(8) 0.5296(3) 0.6697(7) 0.0607(17) Uani 0.612(18) 1 d D . P A 2
H19B H 0.575764 0.502185 0.624075 0.073 Uiso 0.612(18) 1 calc R U P A 2
C20B C 0.4460(8) 0.5796(4) 0.6426(5) 0.0498(16) Uani 0.612(18) 1 d D . P A 2
C21B C 0.4033(11) 0.6367(6) 0.8768(6) 0.058(2) Uani 0.612(18) 1 d D . P A 2
H21A H 0.431485 0.608071 0.932192 0.087 Uiso 0.612(18) 1 calc R U P A 2
H21B H 0.305184 0.636991 0.858145 0.087 Uiso 0.612(18) 1 calc R U P A 2
H21C H 0.436108 0.684892 0.889309 0.087 Uiso 0.612(18) 1 calc R U P A 2
C22B C 0.7239(7) 0.4663(4) 0.7893(11) 0.097(3) Uani 0.612(18) 1 d D . P A 2
H22A H 0.692711 0.419386 0.766867 0.145 Uiso 0.612(18) 1 calc R U P A 2
H22B H 0.751445 0.465465 0.856227 0.145 Uiso 0.612(18) 1 calc R U P A 2
H22C H 0.800275 0.479917 0.763621 0.145 Uiso 0.612(18) 1 calc R U P A 2
C23B C 0.3856(9) 0.5799(4) 0.5403(5) 0.0647(18) Uani 0.612(18) 1 d D . P A 2
H23A H 0.431091 0.615384 0.510687 0.097 Uiso 0.612(18) 1 calc R U P A 2
H23B H 0.289888 0.591188 0.529556 0.097 Uiso 0.612(18) 1 calc R U P A 2
H23C H 0.396942 0.533450 0.514812 0.097 Uiso 0.612(18) 1 calc R U P A 2
C24 C 0.36183(18) 0.73140(10) 0.58063(12) 0.0382(4) Uani 1 1 d . . . . .
C25 C 0.2861(2) 0.74173(10) 0.48990(13) 0.0437(5) Uani 1 1 d . . . . .
C26 C 0.3276(2) 0.78914(12) 0.43035(14) 0.0521(5) Uani 1 1 d . . . . .
H26 H 0.271269 0.796650 0.371501 0.063 Uiso 1 1 calc R U . . .
C27 C 0.4471(2) 0.82534(12) 0.45394(16) 0.0558(6) Uani 1 1 d . . . . .
C28 C 0.5297(2) 0.80895(12) 0.53762(16) 0.0535(5) Uani 1 1 d . . . . .
H28 H 0.616409 0.829571 0.553419 0.064 Uiso 1 1 calc R U . . .
C29 C 0.49068(19) 0.76322(11) 0.59989(14) 0.0442(5) Uani 1 1 d . . . . .
C30 C 0.1614(2) 0.69963(13) 0.44599(15) 0.0578(6) Uani 1 1 d . . . . .
H30A H 0.149373 0.661048 0.486788 0.087 Uiso 1 1 calc R U . . .
H30B H 0.172026 0.680318 0.387387 0.087 Uiso 1 1 calc R U . . .
H30C H 0.082673 0.730463 0.435576 0.087 Uiso 1 1 calc R U . . .
C31 C 0.4871(3) 0.87760(15) 0.3891(2) 0.0870(9) Uani 1 1 d . . . . .
H31A H 0.531704 0.917911 0.423826 0.131 Uiso 1 1 calc R U . . .
H31B H 0.406920 0.893747 0.344989 0.131 Uiso 1 1 calc R U . . .
H31C H 0.548633 0.855082 0.356222 0.131 Uiso 1 1 calc R U . . .
C32 C 0.5966(2) 0.74741(13) 0.68599(16) 0.0581(6) Uani 1 1 d . . . . .
H32A H 0.553462 0.741397 0.737687 0.087 Uiso 1 1 calc R U . . .
H32B H 0.660479 0.786502 0.698712 0.087 Uiso 1 1 calc R U . . .
H32C H 0.644116 0.704102 0.677185 0.087 Uiso 1 1 calc R U . . .
B1 B 0.3078(2) 0.69244(11) 0.66586(15) 0.0388(5) Uani 1 1 d . . . . .
C16A C 0.4392(18) 0.6159(10) 0.8070(5) 0.044(3) Uani 0.388(18) 1 d D . P A 1
C17A C 0.5396(14) 0.5682(8) 0.8484(10) 0.056(3) Uani 0.388(18) 1 d D . P A 1
H17A H 0.557654 0.563123 0.913092 0.067 Uiso 0.388(18) 1 calc R U P A 1
C18A C 0.6130(11) 0.5286(7) 0.8006(10) 0.056(3) Uani 0.388(18) 1 d D . P A 1
C19A C 0.5807(13) 0.5352(7) 0.7073(10) 0.061(3) Uani 0.388(18) 1 d D . P A 1
H19A H 0.623161 0.505316 0.671556 0.073 Uiso 0.388(18) 1 calc R U P A 1
C20A C 0.4873(14) 0.5847(7) 0.6631(8) 0.059(3) Uani 0.388(18) 1 d D . P A 1
C21A C 0.3619(17) 0.6451(10) 0.8751(9) 0.057(3) Uani 0.388(18) 1 d D . P A 1
H1 H 0.401654 0.689944 0.899599 0.086 Uiso 0.388(18) 1 calc R U P A 1
H2 H 0.366596 0.611537 0.925376 0.086 Uiso 0.388(18) 1 calc R U P A 1
H3 H 0.267960 0.652510 0.843994 0.086 Uiso 0.388(18) 1 calc R U P A 1
C22A C 0.7168(13) 0.4737(8) 0.8423(12) 0.093(4) Uani 0.388(18) 1 d D . P A 1
H8 H 0.674025 0.427351 0.839051 0.140 Uiso 0.388(18) 1 calc R U P A 1
H10 H 0.755092 0.485671 0.906423 0.140 Uiso 0.388(18) 1 calc R U P A 1
H11 H 0.788213 0.472696 0.808291 0.140 Uiso 0.388(18) 1 calc R U P A 1
C23A C 0.451(2) 0.5880(9) 0.5603(8) 0.086(4) Uani 0.388(18) 1 d D . P A 1
H13 H 0.489742 0.630341 0.539596 0.129 Uiso 0.388(18) 1 calc R U P A 1
H14 H 0.352904 0.589429 0.539233 0.129 Uiso 0.388(18) 1 calc R U P A 1
H15 H 0.485679 0.546232 0.535070 0.129 Uiso 0.388(18) 1 calc R U P A 1

loop_
_atom_site_aniso_label
_atom_site_aniso_U_11
_atom_site_aniso_U_22
_atom_site_aniso_U_33
_atom_site_aniso_U_23
_atom_site_aniso_U_13
_atom_site_aniso_U_12
P1 0.0432(3) 0.0373(3) 0.0401(3) 0.0004(2) 0.0098(2) 0.0046(2)
C1 0.0385(10) 0.0423(11) 0.0460(11) 0.0029(9) 0.0084(9) 0.0095(9)
C2 0.0383(10) 0.0452(11) 0.0401(10) 0.0013(8) 0.0076(8) 0.0001(9)
C3 0.0422(10) 0.0399(10) 0.0348(10) -0.0003(8) 0.0086(8) 0.0023(8)
C4 0.0531(12) 0.0423(11) 0.0480(12) 0.0038(9) 0.0060(10) 0.0019(10)
C5 0.0601(14) 0.0486(12) 0.0600(14) 0.0033(11) 0.0060(11) -0.0129(11)
C6 0.0457(12) 0.0676(15) 0.0600(14) 0.0033(12) 0.0074(11) -0.0131(11)
C7 0.0399(11) 0.0607(13) 0.0543(13) 0.0024(10) 0.0097(10) 0.0003(10)
C8 0.0428(11) 0.0472(11) 0.0367(10) 0.0002(9) 0.0071(8) 0.0077(9)
C9 0.0541(13) 0.0438(11) 0.0582(13) -0.0004(10) 0.0156(10) -0.0015(10)
C10 0.0813(18) 0.0484(13) 0.0927(19) 0.0181(13) 0.0256(15) 0.0054(13)
C11 0.0636(16) 0.0654(16) 0.0904(19) -0.0095(14) 0.0123(14) -0.0180(13)
C12 0.0706(15) 0.0470(12) 0.0535(13) -0.0045(10) 0.0219(11) 0.0142(11)
C13 0.104(2) 0.0825(19) 0.0840(19) -0.0102(15) 0.0620(18) 0.0014(17)
C14 0.118(2) 0.0763(18) 0.0551(15) -0.0189(13) 0.0191(16) 0.0062(17)
C15 0.0369(10) 0.0415(11) 0.0663(13) 0.0091(9) 0.0128(9) 0.0036(9)
C16B 0.035(4) 0.039(4) 0.070(3) 0.008(2) -0.004(2) 0.004(2)
C17B 0.034(4) 0.044(3) 0.085(4) 0.013(3) -0.006(3) 0.002(2)
C18B 0.037(2) 0.043(3) 0.098(6) 0.011(3) 0.006(4) 0.0040(18)
C19B 0.043(3) 0.043(2) 0.096(4) 0.008(3) 0.014(3) 0.012(2)
C20B 0.029(3) 0.041(2) 0.080(4) 0.006(2) 0.015(3) 0.010(2)
C21B 0.065(5) 0.046(3) 0.051(3) 0.009(2) -0.016(3) 0.004(3)
C22B 0.045(3) 0.067(3) 0.168(9) 0.020(5) 0.001(5) 0.017(2)
C23B 0.076(4) 0.054(3) 0.072(3) -0.011(2) 0.030(3) 0.018(3)
C24 0.0378(10) 0.0387(10) 0.0394(10) -0.0014(8) 0.0112(8) 0.0070(8)
C25 0.0450(11) 0.0481(11) 0.0388(10) -0.0047(9) 0.0114(9) 0.0083(9)
C26 0.0631(14) 0.0567(13) 0.0396(11) 0.0043(10) 0.0179(10) 0.0138(11)
C27 0.0669(15) 0.0494(12) 0.0592(14) 0.0061(11) 0.0316(12) 0.0071(11)
C28 0.0467(12) 0.0553(13) 0.0642(14) -0.0032(11) 0.0244(11) -0.0018(10)
C29 0.0388(10) 0.0484(12) 0.0474(11) -0.0030(9) 0.0137(9) 0.0038(9)
C30 0.0576(14) 0.0704(15) 0.0420(12) -0.0117(11) 0.0042(10) 0.0016(12)
C31 0.107(2) 0.0764(18) 0.092(2) 0.0296(16) 0.0523(18) 0.0077(17)
C32 0.0362(11) 0.0737(15) 0.0625(14) -0.0031(12) 0.0071(10) 0.0020(11)
B1 0.0374(11) 0.0393(11) 0.0395(12) 0.0006(9) 0.0080(9) 0.0053(9)
C16A 0.024(5) 0.035(6) 0.067(4) 0.019(3) -0.004(3) 0.000(3)
C17A 0.035(4) 0.046(5) 0.082(5) 0.018(4) 0.004(4) 0.003(3)
C18A 0.034(4) 0.055(6) 0.078(6) 0.018(4) 0.007(4) 0.005(3)
C19A 0.039(5) 0.057(5) 0.086(6) 0.015(4) 0.014(4) 0.015(4)
C20A 0.037(6) 0.061(5) 0.078(5) 0.018(4) 0.012(4) 0.014(5)
C21A 0.067(8) 0.054(6) 0.045(4) 0.022(3) 0.001(4) 0.010(5)
C22A 0.051(5) 0.094(7) 0.128(9) 0.037(7) 0.005(6) 0.028(4)
C23A 0.100(10) 0.074(7) 0.085(5) -0.006(4) 0.024(5) 0.053(8)

loop_
_atom_type_symbol
_atom_type_description
_atom_type_scat_dispersion_real
_atom_type_scat_dispersion_imag
_atom_type_scat_source
C C 0.0033 0.0016 'International Tables Vol C Tables 4.2.6.8 and 6.1.1.4'
H H 0.0000 0.0000 'International Tables Vol C Tables 4.2.6.8 and 6.1.1.4'
B B 0.0013 0.0007 'International Tables Vol C Tables 4.2.6.8 and 6.1.1.4'
P P 0.1023 0.0942 'International Tables Vol C Tables 4.2.6.8 and 6.1.1.4'

loop_
_exptl_crystal_face_index_h
_exptl_crystal_face_index_k
_exptl_crystal_face_index_l
_exptl_crystal_face_perp_dist
1.00 0.00 1.00 0.0980
0.00 -1.00 0.00 0.0840
0.00 1.00 0.00 0.0980
2.00 0.00 -1.00 0.0900
1.00 -1.00 -1.00 0.1020
2.00 1.00 -2.00 0.0930
1.00 0.00 -2.00 0.0920
0.00 -1.00 -2.00 0.1070
0.00 1.00 2.00 0.1010
0.00 0.00 -1.00 0.1100
0.00 0.00 1.00 0.0970
0.00 -1.00 1.00 0.1220
0.00 1.00 -1.00 0.1290
0.00 -2.00 1.00 0.1170
1.00 2.00 2.00 0.1030
1.00 -2.00 2.00 0.1020
1.00 2.00 1.00 0.0980
2.00 0.00 1.00 0.0890
-1.00 0.00 1.00 0.0780
1.00 0.00 -1.00 0.0850
-1.00 0.00 -2.00 0.0970

loop_
_geom_angle_atom_site_label_1
_geom_angle_atom_site_label_2
_geom_angle_atom_site_label_3
_geom_angle
_geom_angle_site_symmetry_1
_geom_angle_site_symmetry_3
_geom_angle_publ_flag
C1 P1 C9 105.71(10) . . ?
C1 P1 C12 107.74(11) . . ?
C8 P1 C1 106.88(9) . . ?
C8 P1 C9 113.07(10) . . ?
C8 P1 C12 111.77(10) . . ?
C9 P1 C12 111.24(11) . . ?
P1 C1 H1A 108.9 . . ?
P1 C1 H1B 108.9 . . ?
H1A C1 H1B 107.7 . . ?
C2 C1 P1 113.38(13) . . ?
C2 C1 H1A 108.9 . . ?
C2 C1 H1B 108.9 . . ?
C3 C2 C1 120.56(17) . . ?
C7 C2 C1 117.76(18) . . ?
C7 C2 C3 121.59(19) . . ?
C2 C3 B1 122.97(16) . . ?
C4 C3 C2 114.98(18) . . ?
C4 C3 B1 121.95(17) . . ?
C3 C4 H4 118.3 . . ?
C5 C4 C3 123.3(2) . . ?
C5 C4 H4 118.3 . . ?
C4 C5 H5 120.0 . . ?
C6 C5 C4 120.1(2) . . ?
C6 C5 H5 120.0 . . ?
C5 C6 H6 120.5 . . ?
C5 C6 C7 119.1(2) . . ?
C7 C6 H6 120.5 . . ?
C2 C7 H7 119.5 . . ?
C6 C7 C2 120.9(2) . . ?
C6 C7 H7 119.5 . . ?
P1 C8 H8A 108.9 . . ?
P1 C8 H8B 108.9 . . ?
H8A C8 H8B 107.7 . . ?
B1 C8 P1 113.58(13) . . ?
B1 C8 H8A 108.9 . . ?
B1 C8 H8B 108.9 . . ?
P1 C9 H9 106.3 . . ?
C10 C9 P1 111.62(16) . . ?
C10 C9 H9 106.3 . . ?
C10 C9 C11 110.9(2) . . ?
C11 C9 P1 114.76(17) . . ?
C11 C9 H9 106.3 . . ?
C9 C10 H10A 109.5 . . ?
C9 C10 H10B 109.5 . . ?
C9 C10 H10C 109.5 . . ?
H10A C10 H10B 109.5 . . ?
H10A C10 H10C 109.5 . . ?
H10B C10 H10C 109.5 . . ?
C9 C11 H11A 109.5 . . ?
C9 C11 H11B 109.5 . . ?
C9 C11 H11C 109.5 . . ?
H11A C11 H11B 109.5 . . ?
H11A C11 H11C 109.5 . . ?
H11B C11 H11C 109.5 . . ?
P1 C12 H12 107.3 . . ?
C13 C12 P1 111.18(16) . . ?
C13 C12 H12 107.3 . . ?
C13 C12 C14 110.9(2) . . ?
C14 C12 P1 112.46(18) . . ?
C14 C12 H12 107.3 . . ?
C12 C13 H13A 109.5 . . ?
C12 C13 H13B 109.5 . . ?
C12 C13 H13C 109.5 . . ?
H13A C13 H13B 109.5 . . ?
H13A C13 H13C 109.5 . . ?
H13B C13 H13C 109.5 . . ?
C12 C14 H14A 109.5 . . ?
C12 C14 H14B 109.5 . . ?
C12 C14 H14C 109.5 . . ?
H14A C14 H14B 109.5 . . ?
H14A C14 H14C 109.5 . . ?
H14B C14 H14C 109.5 . . ?
C16B C15 C20B 113.8(5) . . ?
C16B C15 B1 130.4(4) . . ?
C20B C15 B1 115.8(3) . . ?
C16A C15 B1 118.1(6) . . ?
C20A C15 B1 127.2(5) . . ?
C20A C15 C16A 113.5(7) . . ?
C15 C16B C21B 120.1(6) . . ?
C17B C16B C15 121.6(6) . . ?
C17B C16B C21B 118.2(5) . . ?
C16B C17B H17B 118.5 . . ?
C18B C17B C16B 123.0(6) . . ?
C18B C17B H17B 118.5 . . ?
C17B C18B C19B 116.9(5) . . ?
C17B C18B C22B 120.5(6) . . ?
C19B C18B C22B 122.5(6) . . ?
C18B C19B H19B 118.8 . . ?
C18B C19B C20B 122.4(6) . . ?
C20B C19B H19B 118.8 . . ?
C15 C20B C23B 125.4(5) . . ?
C19B C20B C15 120.8(5) . . ?
C19B C20B C23B 113.8(5) . . ?
C16B C21B H21A 109.5 . . ?
C16B C21B H21B 109.5 . . ?
C16B C21B H21C 109.5 . . ?
H21A C21B H21B 109.5 . . ?
H21A C21B H21C 109.5 . . ?
H21B C21B H21C 109.5 . . ?
C18B C22B H22A 109.5 . . ?
C18B C22B H22B 109.5 . . ?
C18B C22B H22C 109.5 . . ?
H22A C22B H22B 109.5 . . ?
H22A C22B H22C 109.5 . . ?
H22B C22B H22C 109.5 . . ?
C20B C23B H23A 109.5 . . ?
C20B C23B H23B 109.5 . . ?
C20B C23B H23C 109.5 . . ?
H23A C23B H23B 109.5 . . ?
H23A C23B H23C 109.5 . . ?
H23B C23B H23C 109.5 . . ?
C25 C24 C29 114.73(18) . . ?
C25 C24 B1 126.10(17) . . ?
C29 C24 B1 118.92(16) . . ?
C24 C25 C30 124.41(19) . . ?
C26 C25 C24 121.44(19) . . ?
C26 C25 C30 113.99(18) . . ?
C25 C26 H26 118.8 . . ?
C27 C26 C25 122.4(2) . . ?
C27 C26 H26 118.8 . . ?
C26 C27 C28 116.6(2) . . ?
C26 C27 C31 121.1(2) . . ?
C28 C27 C31 122.3(2) . . ?
C27 C28 H28 118.7 . . ?
C27 C28 C29 122.5(2) . . ?
C29 C28 H28 118.7 . . ?
C24 C29 C32 122.81(18) . . ?
C28 C29 C24 121.35(19) . . ?
C28 C29 C32 115.77(19) . . ?
C25 C30 H30A 109.5 . . ?
C25 C30 H30B 109.5 . . ?
C25 C30 H30C 109.5 . . ?
H30A C30 H30B 109.5 . . ?
H30A C30 H30C 109.5 . . ?
H30B C30 H30C 109.5 . . ?
C27 C31 H31A 109.5 . . ?
C27 C31 H31B 109.5 . . ?
C27 C31 H31C 109.5 . . ?
H31A C31 H31B 109.5 . . ?
H31A C31 H31C 109.5 . . ?
H31B C31 H31C 109.5 . . ?
C29 C32 H32A 109.5 . . ?
C29 C32 H32B 109.5 . . ?
C29 C32 H32C 109.5 . . ?
H32A C32 H32B 109.5 . . ?
H32A C32 H32C 109.5 . . ?
H32B C32 H32C 109.5 . . ?
C3 B1 C8 101.34(15) . . ?
C3 B1 C15 111.16(16) . . ?
C3 B1 C24 116.46(15) . . ?
C15 B1 C8 112.32(15) . . ?
C15 B1 C24 110.74(15) . . ?
C24 B1 C8 104.27(15) . . ?
C15 C16A C21A 126.9(10) . . ?
C17A C16A C15 120.6(10) . . ?
C17A C16A C21A 112.0(8) . . ?
C16A C17A H17A 118.2 . . ?
C18A C17A C16A 123.6(11) . . ?
C18A C17A H17A 118.2 . . ?
C17A C18A C22A 125.1(9) . . ?
C19A C18A C17A 116.6(9) . . ?
C19A C18A C22A 118.0(8) . . ?
C18A C19A H19A 119.0 . . ?
C18A C19A C20A 122.0(9) . . ?
C20A C19A H19A 119.0 . . ?
C15 C20A C23A 115.8(7) . . ?
C19A C20A C15 123.4(8) . . ?
C19A C20A C23A 120.1(7) . . ?
C16A C21A H1 109.5 . . ?
C16A C21A H2 109.5 . . ?
C16A C21A H3 109.5 . . ?
H1 C21A H2 109.5 . . ?
H1 C21A H3 109.5 . . ?
H2 C21A H3 109.5 . . ?
C18A C22A H8 109.5 . . ?
C18A C22A H10 109.5 . . ?
C18A C22A H11 109.5 . . ?
H8 C22A H10 109.5 . . ?
H8 C22A H11 109.5 . . ?
H10 C22A H11 109.5 . . ?
C20A C23A H13 109.5 . . ?
C20A C23A H14 109.5 . . ?
C20A C23A H15 109.5 . . ?
H13 C23A H14 109.5 . . ?
H13 C23A H15 109.5 . . ?
H14 C23A H15 109.5 . . ?

loop_
_geom_bond_atom_site_label_1
_geom_bond_atom_site_label_2
_geom_bond_distance
_geom_bond_site_symmetry_2
_geom_bond_publ_flag
P1 C1 1.805(2) . ?
P1 C8 1.7617(19) . ?
P1 C9 1.817(2) . ?
P1 C12 1.825(2) . ?
C1 H1A 0.9900 . ?
C1 H1B 0.9900 . ?
C1 C2 1.516(3) . ?
C2 C3 1.410(3) . ?
C2 C7 1.394(3) . ?
C3 C4 1.401(3) . ?
C3 B1 1.643(3) . ?
C4 H4 0.9500 . ?
C4 C5 1.387(3) . ?
C5 H5 0.9500 . ?
C5 C6 1.366(3) . ?
C6 H6 0.9500 . ?
C6 C7 1.381(3) . ?
C7 H7 0.9500 . ?
C8 H8A 0.9900 . ?
C8 H8B 0.9900 . ?
C8 B1 1.702(3) . ?
C9 H9 1.0000 . ?
C9 C10 1.515(3) . ?
C9 C11 1.533(3) . ?
C10 H10A 0.9800 . ?
C10 H10B 0.9800 . ?
C10 H10C 0.9800 . ?
C11 H11A 0.9800 . ?
C11 H11B 0.9800 . ?
C11 H11C 0.9800 . ?
C12 H12 1.0000 . ?
C12 C13 1.518(4) . ?
C12 C14 1.523(3) . ?
C13 H13A 0.9800 . ?
C13 H13B 0.9800 . ?
C13 H13C 0.9800 . ?
C14 H14A 0.9800 . ?
C14 H14B 0.9800 . ?
C14 H14C 0.9800 . ?
C15 C16B 1.417(5) . ?
C15 C20B 1.444(5) . ?
C15 B1 1.663(3) . ?
C15 C16A 1.446(7) . ?
C15 C20A 1.413(6) . ?
C16B C17B 1.393(6) . ?
C16B C21B 1.508(6) . ?
C17B H17B 0.9500 . ?
C17B C18B 1.370(6) . ?
C18B C19B 1.373(6) . ?
C18B C22B 1.519(5) . ?
C19B H19B 0.9500 . ?
C19B C20B 1.407(5) . ?
C20B C23B 1.518(5) . ?
C21B H21A 0.9800 . ?
C21B H21B 0.9800 . ?
C21B H21C 0.9800 . ?
C22B H22A 0.9800 . ?
C22B H22B 0.9800 . ?
C22B H22C 0.9800 . ?
C23B H23A 0.9800 . ?
C23B H23B 0.9800 . ?
C23B H23C 0.9800 . ?
C24 C25 1.420(3) . ?
C24 C29 1.420(3) . ?
C24 B1 1.674(3) . ?
C25 C26 1.399(3) . ?
C25 C30 1.525(3) . ?
C26 H26 0.9500 . ?
C26 C27 1.378(3) . ?
C27 C28 1.382(3) . ?
C27 C31 1.509(3) . ?
C28 H28 0.9500 . ?
C28 C29 1.397(3) . ?
C29 C32 1.517(3) . ?
C30 H30A 0.9800 . ?
C30 H30B 0.9800 . ?
C30 H30C 0.9800 . ?
C31 H31A 0.9800 . ?
C31 H31B 0.9800 . ?
C31 H31C 0.9800 . ?
C32 H32A 0.9800 . ?
C32 H32B 0.9800 . ?
C32 H32C 0.9800 . ?
C16A C17A 1.406(7) . ?
C16A C21A 1.529(7) . ?
C17A H17A 0.9500 . ?
C17A C18A 1.374(7) . ?
C18A C19A 1.368(7) . ?
C18A C22A 1.520(7) . ?
C19A H19A 0.9500 . ?
C19A C20A 1.398(7) . ?
C20A C23A 1.503(7) . ?
C21A H1 0.9800 . ?
C21A H2 0.9800 . ?
C21A H3 0.9800 . ?
C22A H8 0.9800 . ?
C22A H10 0.9800 . ?
C22A H11 0.9800 . ?
C23A H13 0.9800 . ?
C23A H14 0.9800 . ?
C23A H15 0.9800 . ?

loop_
_geom_torsion_atom_site_label_1
_geom_torsion_atom_site_label_2
_geom_torsion_atom_site_label_3
_geom_torsion_atom_site_label_4
_geom_torsion
_geom_torsion_site_symmetry_1
_geom_torsion_site_symmetry_2
_geom_torsion_site_symmetry_3
_geom_torsion_site_symmetry_4
_geom_torsion_publ_flag
P1 C1 C2 C3 -46.6(2) . . . . ?
P1 C1 C2 C7 136.76(17) . . . . ?
P1 C8 B1 C3 -61.30(17) . . . . ?
P1 C8 B1 C15 180.00(13) . . . . ?
P1 C8 B1 C24 60.03(17) . . . . ?
C1 P1 C8 B1 28.65(17) . . . . ?
C1 P1 C9 C10 64.50(19) . . . . ?
C1 P1 C9 C11 -168.21(17) . . . . ?
C1 P1 C12 C13 50.8(2) . . . . ?
C1 P1 C12 C14 175.86(17) . . . . ?
C1 C2 C3 C4 -176.44(17) . . . . ?
C1 C2 C3 B1 7.2(3) . . . . ?
C1 C2 C7 C6 175.8(2) . . . . ?
C2 C3 C4 C5 1.0(3) . . . . ?
C2 C3 B1 C8 47.3(2) . . . . ?
C2 C3 B1 C15 166.80(17) . . . . ?
C2 C3 B1 C24 -65.1(2) . . . . ?
C3 C2 C7 C6 -0.8(3) . . . . ?
C3 C4 C5 C6 -1.3(3) . . . . ?
C4 C3 B1 C8 -128.89(18) . . . . ?
C4 C3 B1 C15 -9.4(3) . . . . ?
C4 C3 B1 C24 118.7(2) . . . . ?
C4 C5 C6 C7 0.4(3) . . . . ?
C5 C6 C7 C2 0.6(3) . . . . ?
C7 C2 C3 C4 0.0(3) . . . . ?
C7 C2 C3 B1 -176.37(18) . . . . ?
C8 P1 C1 C2 24.92(17) . . . . ?
C8 P1 C9 C10 -178.91(16) . . . . ?
C8 P1 C9 C11 -51.6(2) . . . . ?
C8 P1 C12 C13 -66.4(2) . . . . ?
C8 P1 C12 C14 58.7(2) . . . . ?
C9 P1 C1 C2 145.63(15) . . . . ?
C9 P1 C8 B1 -87.25(16) . . . . ?
C9 P1 C12 C13 166.19(18) . . . . ?
C9 P1 C12 C14 -68.7(2) . . . . ?
C12 P1 C1 C2 -95.35(16) . . . . ?
C12 P1 C8 B1 146.30(15) . . . . ?
C12 P1 C9 C10 -52.2(2) . . . . ?
C12 P1 C9 C11 75.11(19) . . . . ?
C15 C16B C17B C18B -5.4(18) . . . . ?
C15 C16A C17A C18A 0(3) . . . . ?
C16B C15 C20B C19B -12.3(11) . . . . ?
C16B C15 C20B C23B 168.6(9) . . . . ?
C16B C15 B1 C3 -93.0(9) . . . . ?
C16B C15 B1 C8 19.7(9) . . . . ?
C16B C15 B1 C24 135.8(9) . . . . ?
C16B C17B C18B C19B -3.9(13) . . . . ?
C16B C17B C18B C22B 179.1(10) . . . . ?
C17B C18B C19B C20B 4.4(10) . . . . ?
C18B C19B C20B C15 4.1(11) . . . . ?
C18B C19B C20B C23B -176.8(7) . . . . ?
C20B C15 C16B C17B 13.0(16) . . . . ?
C20B C15 C16B C21B -164.6(10) . . . . ?
C20B C15 B1 C3 86.4(4) . . . . ?
C20B C15 B1 C8 -160.8(4) . . . . ?
C20B C15 B1 C24 -44.7(4) . . . . ?
C21B C16B C17B C18B 172.3(9) . . . . ?
C22B C18B C19B C20B -178.6(7) . . . . ?
C24 C25 C26 C27 3.8(3) . . . . ?
C25 C24 C29 C28 8.6(3) . . . . ?
C25 C24 C29 C32 -168.31(18) . . . . ?
C25 C24 B1 C3 -4.3(3) . . . . ?
C25 C24 B1 C8 -114.96(19) . . . . ?
C25 C24 B1 C15 124.0(2) . . . . ?
C25 C26 C27 C28 4.4(3) . . . . ?
C25 C26 C27 C31 -178.3(2) . . . . ?
C26 C27 C28 C29 -6.0(3) . . . . ?
C27 C28 C29 C24 -0.7(3) . . . . ?
C27 C28 C29 C32 176.4(2) . . . . ?
C29 C24 C25 C26 -10.1(3) . . . . ?
C29 C24 C25 C30 164.99(18) . . . . ?
C29 C24 B1 C3 169.77(17) . . . . ?
C29 C24 B1 C8 59.1(2) . . . . ?
C29 C24 B1 C15 -61.9(2) . . . . ?
C30 C25 C26 C27 -171.70(19) . . . . ?
C31 C27 C28 C29 176.8(2) . . . . ?
B1 C3 C4 C5 177.45(19) . . . . ?
B1 C15 C16B C17B -167.6(7) . . . . ?
B1 C15 C16B C21B 14.8(17) . . . . ?
B1 C15 C20B C19B 168.1(5) . . . . ?
B1 C15 C20B C23B -10.9(8) . . . . ?
B1 C15 C16A C17A -169.3(13) . . . . ?
B1 C15 C16A C21A 20(2) . . . . ?
B1 C15 C20A C19A 171.8(8) . . . . ?
B1 C15 C20A C23A -18.2(14) . . . . ?
B1 C24 C25 C26 164.21(18) . . . . ?
B1 C24 C25 C30 -20.7(3) . . . . ?
B1 C24 C29 C28 -166.16(18) . . . . ?
B1 C24 C29 C32 17.0(3) . . . . ?
C16A C15 B1 C3 -89.2(10) . . . . ?
C16A C15 B1 C8 23.6(11) . . . . ?
C16A C15 B1 C24 139.7(10) . . . . ?
C16A C15 C20A C19A 4.8(18) . . . . ?
C16A C15 C20A C23A 174.9(13) . . . . ?
C16A C17A C18A C19A -2(2) . . . . ?
C16A C17A C18A C22A -176.5(16) . . . . ?
C17A C18A C19A C20A 6.1(18) . . . . ?
C18A C19A C20A C15 -7.7(19) . . . . ?
C18A C19A C20A C23A -177.4(12) . . . . ?
C20A C15 B1 C3 104.4(9) . . . . ?
C20A C15 B1 C8 -142.9(9) . . . . ?
C20A C15 B1 C24 -26.7(9) . . . . ?
C20A C15 C16A C17A -1(2) . . . . ?
C20A C15 C16A C21A -172.2(17) . . . . ?
C21A C16A C17A C18A 172.4(15) . . . . ?
C22A C18A C19A C20A -179.4(12) . . . . ?
